data_1572103
loop_
_publ_author_name
'Xie, Kejing'
'Shen, Zeyuan'
'Cheng, Peng'
'Dong, Haoxiang'
'Yu, Zhi-Xiang'
'Zu, Liansuo'

_publ_section_title
;
 C-H functionalization of 2-alkyl tryptamines: direct assembly of
 azepino[4,5-<i>b</i>]indoles and total synthesis of ngouniensines.
;
_journal_issue 32
_journal_name_full 'Chemical science'
_journal_page_first 12732
_journal_page_last 12738
_journal_paper_doi 10.1039/d4sc02802c
_journal_volume 15
_journal_year 2024
_chemical_formula_moiety 'C33 H32 N2 O2 S'
_chemical_formula_sum 'C33 H32 N2 O2 S'
_chemical_formula_weight 520.67
_space_group_crystal_system orthorhombic
_space_group_IT_number 61
_space_group_name_Hall '-P 2ac 2ab'
_space_group_name_H-M_alt 'P b c a'
_atom_sites_solution_hydrogens geom
_atom_sites_solution_primary direct
_atom_sites_solution_secondary difmap
_audit_creation_date 2022-11-01
_audit_creation_method
;
  Olex2 1.1
  (compiled 2011.02.15 svn.r1672, GUI svn.r3494)
;
_audit_update_record
;
2023-07-26 deposited with the CCDC.	2024-07-05 downloaded from the CCDC.
;
_cell_angle_alpha 90.00
_cell_angle_beta 90.00
_cell_angle_gamma 90.00
_cell_formula_units_Z 8
_cell_length_a 12.115(3)
_cell_length_b 20.818(4)
_cell_length_c 21.153(3)
_cell_measurement_reflns_used 922
_cell_measurement_temperature 115.00(14)
_cell_measurement_theta_max 20.0690
_cell_measurement_theta_min 3.4730
_cell_volume 5335.0(18)
_computing_cell_refinement
;
CrysAlisPro, Agilent Technologies,
Version 1.171.37.35 (release 13-08-2014 CrysAlis171 .NET)
(compiled Aug 13 2014,18:06:01)
;
_computing_data_collection
;
CrysAlisPro, Agilent Technologies,
Version 1.171.37.35 (release 13-08-2014 CrysAlis171 .NET)
(compiled Aug 13 2014,18:06:01)
;
_computing_data_reduction
;
CrysAlisPro, Agilent Technologies,
Version 1.171.37.35 (release 13-08-2014 CrysAlis171 .NET)
(compiled Aug 13 2014,18:06:01)
;
_computing_molecular_graphics
;
O. V. Dolomanov, L. J. Bourhis, R. J. Gildea, J. A. K. Howard and H. Puschmann,
OLEX2: a complete structure solution, refinement and analysis program.
J. Appl. Cryst. (2009). 42, 339-341.
;
_computing_publication_material
;
O. V. Dolomanov, L. J. Bourhis, R. J. Gildea, J. A. K. Howard and H. Puschmann,
OLEX2: a complete structure solution, refinement and analysis program.
J. Appl. Cryst. (2009). 42, 339-341.
;
_computing_structure_refinement 'SHELXL-97 (Sheldrick, 1997)'
_computing_structure_solution 'A short history of SHELX (Sheldrick, 2007)/Bruker'
_diffrn_ambient_environment N~2~
_diffrn_ambient_temperature 115.00(14)
_diffrn_detector 'CCD plate'
_diffrn_detector_area_resol_mean 16.0971
_diffrn_detector_type Eos
_diffrn_measured_fraction_theta_full 0.9968
_diffrn_measured_fraction_theta_max 0.8622
_diffrn_measurement_details
;
#__ type_ start__ end____ width___ exp.time_
  1 omega   54.00   82.00   1.0000   12.0000
omega____ theta____ kappa____ phi______ frames
    -       16.0852   57.0000   30.0000 28

#__ type_ start__ end____ width___ exp.time_
  2 omega   39.00   85.00   1.0000   12.0000
omega____ theta____ kappa____ phi______ frames
    -       16.0852  178.0000  150.0000 46

#__ type_ start__ end____ width___ exp.time_
  3 omega  -34.00   57.00   1.0000   12.0000
omega____ theta____ kappa____ phi______ frames
    -      -10.8508   77.0000 -120.0000 91

#__ type_ start__ end____ width___ exp.time_
  4 omega  -53.00  -18.00   1.0000   12.0000
omega____ theta____ kappa____ phi______ frames
    -       16.0852  -37.0000  -30.0000 35
;
_diffrn_measurement_device 'four-circle diffractometer'
_diffrn_measurement_device_type 'Xcalibur, Eos, Gemini'
_diffrn_measurement_method '\w scans'
_diffrn_orient_matrix_UB_11 -0.0295596000
_diffrn_orient_matrix_UB_12 0.0294141000
_diffrn_orient_matrix_UB_13 0.0009192000
_diffrn_orient_matrix_UB_21 0.0279573000
_diffrn_orient_matrix_UB_22 0.0104562000
_diffrn_orient_matrix_UB_23 -0.0276767000
_diffrn_orient_matrix_UB_31 -0.0420205000
_diffrn_orient_matrix_UB_32 -0.0137612000
_diffrn_orient_matrix_UB_33 -0.0189745000
_diffrn_radiation_monochromator graphite
_diffrn_radiation_probe x-ray
_diffrn_radiation_type 'Mo K\a'
_diffrn_radiation_wavelength 0.71073
_diffrn_reflns_av_R_equivalents 0.1344
_diffrn_reflns_av_unetI/netI 0.1528
_diffrn_reflns_limit_h_max 11
_diffrn_reflns_limit_h_min -14
_diffrn_reflns_limit_k_max 23
_diffrn_reflns_limit_k_min -25
_diffrn_reflns_limit_l_max 25
_diffrn_reflns_limit_l_min -26
_diffrn_reflns_number 20010
_diffrn_reflns_theta_full 26.00
_diffrn_reflns_theta_max 26.00
_diffrn_reflns_theta_min 3.22
_diffrn_source 'Enhance (Mo) X-ray Source'
_exptl_absorpt_coefficient_mu 0.155
_exptl_absorpt_correction_T_max 1.00000
_exptl_absorpt_correction_T_min 0.87068
_exptl_absorpt_correction_type multi-scan
_exptl_absorpt_process_details
;
CrysAlisPro, Agilent Technologies,
Version 1.171.37.35 (release 13-08-2014 CrysAlis171 .NET)
(compiled Aug 13 2014,18:06:01)
Empirical absorption correction using spherical harmonics,
 implemented in SCALE3 ABSPACK scaling algorithm.
;
_exptl_crystal_density_diffrn 1.297
_exptl_crystal_density_method 'not measured'
_exptl_crystal_F_000 2208
_exptl_crystal_size_max 0.37
_exptl_crystal_size_mid 0.28
_exptl_crystal_size_min 0.05
_refine_diff_density_max 0.378
_refine_diff_density_min -0.309
_refine_diff_density_rms 0.072
_refine_ls_extinction_method none
_refine_ls_goodness_of_fit_ref 1.029
_refine_ls_hydrogen_treatment mixed
_refine_ls_matrix_type full
_refine_ls_number_parameters 344
_refine_ls_number_reflns 5213
_refine_ls_number_restraints 0
_refine_ls_restrained_S_all 1.029
_refine_ls_R_factor_all 0.1700
_refine_ls_R_factor_gt 0.0783
_refine_ls_shift/su_max 0.001
_refine_ls_shift/su_mean 0.000
_refine_ls_structure_factor_coef Fsqd
_refine_ls_weighting_details 'calc w=1/[\s^2^(Fo^2^)+(0.0319P)^2^+0.0000P] where P=(Fo^2^+2Fc^2^)/3'
_refine_ls_weighting_scheme calc
_refine_ls_wR_factor_gt 0.1267
_refine_ls_wR_factor_ref 0.1670
_reflns_number_gt 2591
_reflns_number_total 5213
_reflns_threshold_expression >2sigma(I)
_cod_data_source_file d4sc02802c2.cif
_cod_data_source_block exp_8244
_cod_depositor_comments 'Adding full bibliography for 1572101--1572103.cif.'
_cod_original_cell_volume 5334.8(19)
_cod_database_code 1572103
_chemical_oxdiff_formula C2
_reflns_odcompleteness_completeness 99.68
_reflns_odcompleteness_iscentric 1
_reflns_odcompleteness_theta 25.07

loop_
_space_group_symop_id
_space_group_symop_operation_xyz
1 'x, y, z'
2 '-x+1/2, -y, z+1/2'
3 'x+1/2, -y+1/2, -z'
4 '-x, y+1/2, -z+1/2'
5 '-x, -y, -z'
6 'x-1/2, y, -z-1/2'
7 '-x-1/2, y-1/2, z'
8 'x, -y-1/2, z-1/2'

loop_
_atom_site_label
_atom_site_type_symbol
_atom_site_fract_x
_atom_site_fract_y
_atom_site_fract_z
_atom_site_U_iso_or_equiv
_atom_site_adp_type
_atom_site_occupancy
_atom_site_symmetry_multiplicity
_atom_site_calc_flag
_atom_site_refinement_flags
_atom_site_disorder_assembly
_atom_site_disorder_group
S1 S 0.23386(9) 0.07199(5) 0.67262(6) 0.0299(3) Uani 1 1 d . . .
N1 N 0.1178(2) 0.10102(14) 0.69778(16) 0.0218(8) Uani 1 1 d . . .
O2 O 0.3188(2) 0.11021(14) 0.70028(16) 0.0398(8) Uani 1 1 d . . .
O1 O 0.2302(2) 0.00422(12) 0.68353(16) 0.0409(9) Uani 1 1 d . . .
N2 N 0.0018(3) 0.23363(15) 0.57043(16) 0.0259(8) Uani 1 1 d . . .
H2 H 0.0114 0.2741 0.5765 0.031 Uiso 1 1 calc R . .
C27 C 0.2422(3) 0.08225(19) 0.5899(2) 0.0271(10) Uani 1 1 d . . .
C18 C 0.1325(3) 0.30618(18) 0.6819(2) 0.0275(10) Uani 1 1 d . . .
H18 H 0.1895 0.2817 0.6650 0.033 Uiso 1 1 calc R . .
C3 C -0.0186(3) 0.12976(18) 0.5909(2) 0.0215(10) Uani 1 1 d . . .
C5 C 0.0161(3) 0.20534(17) 0.68668(19) 0.0204(9) Uani 1 1 d . . .
H5 H -0.0528 0.1938 0.7081 0.024 Uiso 1 1 calc R . .
C10 C -0.0424(3) 0.1901(2) 0.4030(2) 0.0327(11) Uani 1 1 d . . .
H10 H -0.0487 0.2064 0.3622 0.039 Uiso 1 1 calc R . .
C19 C 0.0910(3) 0.16874(18) 0.7914(2) 0.0283(11) Uani 1 1 d . . .
H19A H 0.0894 0.2132 0.8052 0.034 Uiso 1 1 calc R . .
H19B H 0.0194 0.1502 0.8006 0.034 Uiso 1 1 calc R . .
C20 C 0.1775(3) 0.1333(2) 0.8297(2) 0.0319(11) Uani 1 1 d . . .
H20A H 0.1878 0.0908 0.8118 0.038 Uiso 1 1 calc R . .
H20B H 0.2471 0.1561 0.8263 0.038 Uiso 1 1 calc R . .
C2 C -0.0276(3) 0.06546(17) 0.6222(2) 0.0285(11) Uani 1 1 d . . .
H2A H 0.0127 0.0342 0.5972 0.034 Uiso 1 1 calc R . .
H2B H -0.1046 0.0526 0.6225 0.034 Uiso 1 1 calc R . .
C7 C -0.0279(3) 0.13921(19) 0.5238(2) 0.0242(10) Uani 1 1 d . . .
C13 C 0.0331(3) 0.27682(18) 0.69699(19) 0.0231(10) Uani 1 1 d . . .
C16 C 0.0652(4) 0.4080(2) 0.7170(2) 0.0365(12) Uani 1 1 d . . .
H16 H 0.0762 0.4516 0.7240 0.044 Uiso 1 1 calc R . .
C8 C -0.0157(3) 0.20556(18) 0.5125(2) 0.0231(10) Uani 1 1 d . . .
C26 C 0.0576(4) 0.08869(19) 0.9161(2) 0.0331(11) Uani 1 1 d . . .
H26 H 0.0167 0.0677 0.8852 0.040 Uiso 1 1 calc R . .
C32 C 0.2367(3) 0.0299(2) 0.5509(2) 0.0332(11) Uani 1 1 d . . .
H32 H 0.2312 -0.0112 0.5679 0.040 Uiso 1 1 calc R . .
C21 C 0.1476(3) 0.12662(18) 0.8989(2) 0.0257(10) Uani 1 1 d . . .
C17 C 0.1484(4) 0.37111(19) 0.6916(2) 0.0329(11) Uani 1 1 d . . .
H17 H 0.2155 0.3900 0.6809 0.039 Uiso 1 1 calc R . .
C11 C -0.0535(3) 0.1237(2) 0.4126(2) 0.0326(11) Uani 1 1 d . . .
H11 H -0.0659 0.0966 0.3783 0.039 Uiso 1 1 calc R . .
C6 C 0.1086(3) 0.16756(17) 0.7194(2) 0.0226(10) Uani 1 1 d . . .
H6 H 0.1786 0.1892 0.7102 0.027 Uiso 1 1 calc R . .
C12 C -0.0460(3) 0.0989(2) 0.4726(2) 0.0306(11) Uani 1 1 d . . .
H12 H -0.0530 0.0548 0.4789 0.037 Uiso 1 1 calc R . .
C9 C -0.0223(3) 0.2319(2) 0.4523(2) 0.0313(11) Uani 1 1 d . . .
H9 H -0.0136 0.2758 0.4456 0.038 Uiso 1 1 calc R . .
C14 C -0.0499(3) 0.31463(18) 0.7220(2) 0.0268(10) Uani 1 1 d . . .
H14 H -0.1172 0.2959 0.7324 0.032 Uiso 1 1 calc R . .
C1 C 0.0159(3) 0.06383(18) 0.6896(2) 0.0276(10) Uani 1 1 d . . .
H1A H -0.0402 0.0807 0.7178 0.033 Uiso 1 1 calc R . .
H1B H 0.0297 0.0196 0.7015 0.033 Uiso 1 1 calc R . .
C23 C 0.1777(4) 0.1501(2) 1.0093(2) 0.0333(11) Uani 1 1 d . . .
H23 H 0.2187 0.1706 1.0406 0.040 Uiso 1 1 calc R . .
C15 C -0.0348(4) 0.3799(2) 0.7320(2) 0.0343(12) Uani 1 1 d . . .
H15 H -0.0916 0.4046 0.7488 0.041 Uiso 1 1 calc R . .
C25 C 0.0291(4) 0.0822(2) 0.9790(2) 0.0339(11) Uani 1 1 d . . .
H25 H -0.0312 0.0570 0.9900 0.041 Uiso 1 1 calc R . .
C24 C 0.0884(4) 0.1125(2) 1.0253(2) 0.0371(12) Uani 1 1 d . . .
H24 H 0.0685 0.1077 1.0675 0.045 Uiso 1 1 calc R . .
C31 C 0.2396(4) 0.0385(3) 0.4857(2) 0.0426(13) Uani 1 1 d . . .
H31 H 0.2354 0.0029 0.4593 0.051 Uiso 1 1 calc R . .
C28 C 0.2539(3) 0.1435(2) 0.5647(2) 0.0345(12) Uani 1 1 d . . .
H28 H 0.2600 0.1790 0.5911 0.041 Uiso 1 1 calc R . .
C29 C 0.2564(4) 0.1508(2) 0.4996(3) 0.0423(13) Uani 1 1 d . . .
H29 H 0.2635 0.1917 0.4824 0.051 Uiso 1 1 calc R . .
C4 C 0.0017(3) 0.18767(18) 0.6177(2) 0.0216(10) Uani 1 1 d . . .
C22 C 0.2059(3) 0.1573(2) 0.9458(2) 0.0323(11) Uani 1 1 d . . .
H22 H 0.2653 0.1833 0.9349 0.039 Uiso 1 1 calc R . .
C30 C 0.2484(4) 0.0984(3) 0.4599(2) 0.0425(13) Uani 1 1 d . . .
C33 C 0.2496(4) 0.1078(3) 0.3890(3) 0.0736(19) Uani 1 1 d . . .
H33A H 0.2880 0.0727 0.3694 0.110 Uiso 1 1 calc R . .
H33B H 0.2864 0.1474 0.3790 0.110 Uiso 1 1 calc R . .
H33C H 0.1751 0.1093 0.3735 0.110 Uiso 1 1 calc R . .

loop_
_atom_site_aniso_label
_atom_site_aniso_U_11
_atom_site_aniso_U_22
_atom_site_aniso_U_33
_atom_site_aniso_U_23
_atom_site_aniso_U_13
_atom_site_aniso_U_12
S1 0.0267(6) 0.0336(7) 0.0296(7) 0.0000(5) -0.0007(6) 0.0074(5)
N1 0.0187(17) 0.0233(18) 0.023(2) -0.0018(16) -0.0032(17) 0.0029(14)
O2 0.0206(15) 0.061(2) 0.038(2) -0.0060(17) -0.0062(16) 0.0018(15)
O1 0.0462(18) 0.0267(16) 0.050(2) 0.0088(16) 0.0084(19) 0.0162(14)
N2 0.030(2) 0.0251(19) 0.023(2) 0.0030(17) -0.0006(18) -0.0002(16)
C27 0.016(2) 0.031(2) 0.034(3) -0.004(2) -0.003(2) 0.0040(19)
C18 0.028(2) 0.026(2) 0.028(3) -0.003(2) 0.000(2) 0.0040(19)
C3 0.019(2) 0.023(2) 0.023(2) -0.002(2) -0.004(2) -0.0032(18)
C5 0.019(2) 0.022(2) 0.020(2) 0.0006(19) 0.000(2) -0.0014(17)
C10 0.032(3) 0.045(3) 0.021(3) -0.001(2) -0.008(2) -0.007(2)
C19 0.025(2) 0.029(2) 0.032(3) -0.002(2) -0.004(2) 0.0029(19)
C20 0.032(2) 0.042(3) 0.022(3) -0.001(2) -0.003(2) 0.008(2)
C2 0.024(2) 0.024(2) 0.038(3) -0.005(2) 0.000(2) -0.0042(18)
C7 0.019(2) 0.033(3) 0.020(2) -0.004(2) 0.001(2) -0.0044(19)
C13 0.027(2) 0.024(2) 0.018(2) 0.001(2) -0.007(2) -0.0004(19)
C16 0.054(3) 0.024(2) 0.031(3) -0.004(2) 0.003(3) 0.002(2)
C8 0.023(2) 0.026(2) 0.021(2) -0.005(2) 0.003(2) -0.0046(19)
C26 0.039(3) 0.031(3) 0.029(3) 0.001(2) -0.003(2) 0.000(2)
C32 0.019(2) 0.040(3) 0.041(3) -0.005(2) 0.005(2) -0.005(2)
C21 0.028(2) 0.023(2) 0.026(3) 0.002(2) -0.004(2) 0.0081(19)
C17 0.042(3) 0.028(2) 0.029(3) -0.002(2) 0.004(2) -0.012(2)
C11 0.033(3) 0.036(3) 0.028(3) -0.008(2) 0.004(2) -0.006(2)
C6 0.021(2) 0.023(2) 0.024(3) 0.003(2) -0.005(2) 0.0004(18)
C12 0.028(2) 0.031(2) 0.033(3) -0.004(2) 0.000(2) -0.002(2)
C9 0.032(3) 0.032(2) 0.030(3) 0.010(2) -0.001(2) -0.009(2)
C14 0.031(2) 0.024(2) 0.025(3) -0.003(2) -0.001(2) -0.0020(19)
C1 0.028(2) 0.025(2) 0.029(3) 0.001(2) 0.001(2) -0.0007(19)
C23 0.034(3) 0.037(3) 0.029(3) -0.005(2) -0.003(2) 0.006(2)
C15 0.044(3) 0.031(3) 0.028(3) -0.002(2) -0.002(3) 0.006(2)
C25 0.032(3) 0.035(3) 0.034(3) 0.014(2) 0.003(3) 0.001(2)
C24 0.040(3) 0.045(3) 0.026(3) -0.002(2) 0.000(3) 0.014(2)
C31 0.031(3) 0.064(3) 0.033(3) -0.019(3) 0.006(3) -0.009(3)
C28 0.030(3) 0.035(3) 0.039(3) -0.001(2) 0.006(3) 0.007(2)
C29 0.025(3) 0.058(3) 0.044(3) 0.016(3) 0.008(3) 0.004(2)
C4 0.016(2) 0.031(2) 0.018(2) -0.002(2) 0.002(2) 0.0018(19)
C22 0.023(2) 0.039(3) 0.035(3) 0.000(2) -0.003(2) 0.005(2)
C30 0.022(3) 0.080(4) 0.026(3) -0.005(3) 0.006(2) -0.003(3)
C33 0.042(3) 0.144(5) 0.035(3) 0.003(4) 0.011(3) -0.009(4)

loop_
_atom_type_symbol
_atom_type_description
_atom_type_scat_dispersion_real
_atom_type_scat_dispersion_imag
_atom_type_scat_source
C C 0.0033 0.0016 'International Tables Vol C Tables 4.2.6.8 and 6.1.1.4'
H H 0.0000 0.0000 'International Tables Vol C Tables 4.2.6.8 and 6.1.1.4'
N N 0.0061 0.0033 'International Tables Vol C Tables 4.2.6.8 and 6.1.1.4'
O O 0.0106 0.0060 'International Tables Vol C Tables 4.2.6.8 and 6.1.1.4'
S S 0.1246 0.1234 'International Tables Vol C Tables 4.2.6.8 and 6.1.1.4'

loop_
_geom_angle_atom_site_label_1
_geom_angle_atom_site_label_2
_geom_angle_atom_site_label_3
_geom_angle
_geom_angle_site_symmetry_1
_geom_angle_site_symmetry_3
_geom_angle_publ_flag
N1 S1 C27 109.29(18) . . ?
O2 S1 N1 106.43(17) . . ?
O2 S1 O1 120.42(19) . . ?
O2 S1 C27 107.3(2) . . ?
O1 S1 N1 106.76(17) . . ?
O1 S1 C27 106.3(2) . . ?
C6 N1 S1 121.5(3) . . ?
C6 N1 C1 118.1(3) . . ?
C1 N1 S1 119.6(3) . . ?
C8 N2 H2 124.7 . . ?
C8 N2 C4 110.5(3) . . ?
C4 N2 H2 124.7 . . ?
C32 C27 S1 119.9(3) . . ?
C32 C27 C28 120.3(4) . . ?
C28 C27 S1 119.8(3) . . ?
C13 C18 H18 119.4 . . ?
C17 C18 H18 119.4 . . ?
C17 C18 C13 121.2(4) . . ?
C7 C3 C2 123.6(4) . . ?
C4 C3 C2 128.6(4) . . ?
C4 C3 C7 107.8(4) . . ?
C13 C5 H5 106.8 . . ?
C13 C5 C6 109.8(3) . . ?
C6 C5 H5 106.8 . . ?
C4 C5 H5 106.8 . . ?
C4 C5 C13 113.1(3) . . ?
C4 C5 C6 113.2(3) . . ?
C11 C10 H10 119.0 . . ?
C9 C10 H10 119.0 . . ?
C9 C10 C11 121.9(4) . . ?
H19A C19 H19B 107.5 . . ?
C20 C19 H19A 108.5 . . ?
C20 C19 H19B 108.5 . . ?
C20 C19 C6 115.2(3) . . ?
C6 C19 H19A 108.5 . . ?
C6 C19 H19B 108.5 . . ?
C19 C20 H20A 108.9 . . ?
C19 C20 H20B 108.9 . . ?
H20A C20 H20B 107.7 . . ?
C21 C20 C19 113.4(3) . . ?
C21 C20 H20A 108.9 . . ?
C21 C20 H20B 108.9 . . ?
C3 C2 H2A 108.7 . . ?
C3 C2 H2B 108.7 . . ?
C3 C2 C1 114.1(3) . . ?
H2A C2 H2B 107.6 . . ?
C1 C2 H2A 108.7 . . ?
C1 C2 H2B 108.7 . . ?
C8 C7 C3 107.1(4) . . ?
C12 C7 C3 134.4(4) . . ?
C12 C7 C8 118.5(4) . . ?
C18 C13 C5 121.1(4) . . ?
C14 C13 C18 117.9(4) . . ?
C14 C13 C5 121.0(3) . . ?
C17 C16 H16 120.2 . . ?
C17 C16 C15 119.7(4) . . ?
C15 C16 H16 120.2 . . ?
N2 C8 C7 106.3(4) . . ?
N2 C8 C9 131.1(4) . . ?
C9 C8 C7 122.5(4) . . ?
C21 C26 H26 119.9 . . ?
C25 C26 H26 119.9 . . ?
C25 C26 C21 120.2(4) . . ?
C27 C32 H32 120.2 . . ?
C27 C32 C31 119.6(4) . . ?
C31 C32 H32 120.2 . . ?
C26 C21 C20 119.4(4) . . ?
C22 C21 C20 122.1(4) . . ?
C22 C21 C26 118.5(4) . . ?
C18 C17 H17 120.0 . . ?
C16 C17 C18 120.1(4) . . ?
C16 C17 H17 120.0 . . ?
C10 C11 H11 120.1 . . ?
C12 C11 C10 119.9(4) . . ?
C12 C11 H11 120.1 . . ?
N1 C6 C5 113.6(3) . . ?
N1 C6 C19 109.6(3) . . ?
N1 C6 H6 107.9 . . ?
C5 C6 C19 109.7(3) . . ?
C5 C6 H6 107.9 . . ?
C19 C6 H6 107.9 . . ?
C7 C12 H12 119.9 . . ?
C11 C12 C7 120.2(4) . . ?
C11 C12 H12 119.9 . . ?
C10 C9 C8 116.9(4) . . ?
C10 C9 H9 121.5 . . ?
C8 C9 H9 121.5 . . ?
C13 C14 H14 119.3 . . ?
C13 C14 C15 121.4(4) . . ?
C15 C14 H14 119.3 . . ?
N1 C1 C2 113.0(3) . . ?
N1 C1 H1A 109.0 . . ?
N1 C1 H1B 109.0 . . ?
C2 C1 H1A 109.0 . . ?
C2 C1 H1B 109.0 . . ?
H1A C1 H1B 107.8 . . ?
C24 C23 H23 120.4 . . ?
C24 C23 C22 119.2(5) . . ?
C22 C23 H23 120.4 . . ?
C16 C15 C14 119.7(4) . . ?
C16 C15 H15 120.2 . . ?
C14 C15 H15 120.2 . . ?
C26 C25 H25 119.6 . . ?
C24 C25 C26 120.8(4) . . ?
C24 C25 H25 119.6 . . ?
C23 C24 H24 120.0 . . ?
C25 C24 C23 120.0(5) . . ?
C25 C24 H24 120.0 . . ?
C32 C31 H31 119.5 . . ?
C30 C31 C32 121.1(4) . . ?
C30 C31 H31 119.5 . . ?
C27 C28 H28 120.5 . . ?
C29 C28 C27 119.0(5) . . ?
C29 C28 H28 120.5 . . ?
C28 C29 H29 119.4 . . ?
C30 C29 C28 121.1(5) . . ?
C30 C29 H29 119.4 . . ?
N2 C4 C5 121.9(3) . . ?
C3 C4 N2 108.3(4) . . ?
C3 C4 C5 129.8(4) . . ?
C21 C22 C23 121.3(4) . . ?
C21 C22 H22 119.3 . . ?
C23 C22 H22 119.3 . . ?
C31 C30 C29 118.9(5) . . ?
C31 C30 C33 121.1(5) . . ?
C29 C30 C33 120.0(5) . . ?
C30 C33 H33A 109.5 . . ?
C30 C33 H33B 109.5 . . ?
C30 C33 H33C 109.5 . . ?
H33A C33 H33B 109.5 . . ?
H33A C33 H33C 109.5 . . ?
H33B C33 H33C 109.5 . . ?

loop_
_geom_bond_atom_site_label_1
_geom_bond_atom_site_label_2
_geom_bond_distance
_geom_bond_site_symmetry_2
_geom_bond_publ_flag
S1 N1 1.620(3) . ?
S1 O2 1.426(3) . ?
S1 O1 1.430(3) . ?
S1 C27 1.765(5) . ?
N1 C6 1.463(4) . ?
N1 C1 1.468(4) . ?
N2 H2 0.8600 . ?
N2 C8 1.375(5) . ?
N2 C4 1.384(5) . ?
C27 C32 1.369(6) . ?
C27 C28 1.389(5) . ?
C18 H18 0.9300 . ?
C18 C13 1.388(5) . ?
C18 C17 1.380(5) . ?
C3 C2 1.497(5) . ?
C3 C7 1.439(6) . ?
C3 C4 1.355(5) . ?
C5 H5 0.9800 . ?
C5 C13 1.518(5) . ?
C5 C6 1.533(5) . ?
C5 C4 1.515(5) . ?
C10 H10 0.9300 . ?
C10 C11 1.402(5) . ?
C10 C9 1.382(6) . ?
C19 H19A 0.9700 . ?
C19 H19B 0.9700 . ?
C19 C20 1.516(5) . ?
C19 C6 1.538(6) . ?
C20 H20A 0.9700 . ?
C20 H20B 0.9700 . ?
C20 C21 1.515(6) . ?
C2 H2A 0.9700 . ?
C2 H2B 0.9700 . ?
C2 C1 1.520(5) . ?
C7 C8 1.409(5) . ?
C7 C12 1.388(6) . ?
C13 C14 1.382(5) . ?
C16 H16 0.9300 . ?
C16 C17 1.377(6) . ?
C16 C15 1.383(6) . ?
C8 C9 1.387(6) . ?
C26 H26 0.9300 . ?
C26 C21 1.394(6) . ?
C26 C25 1.381(6) . ?
C32 H32 0.9300 . ?
C32 C31 1.391(6) . ?
C21 C22 1.374(6) . ?
C17 H17 0.9300 . ?
C11 H11 0.9300 . ?
C11 C12 1.374(6) . ?
C6 H6 0.9800 . ?
C12 H12 0.9300 . ?
C9 H9 0.9300 . ?
C14 H14 0.9300 . ?
C14 C15 1.386(5) . ?
C1 H1A 0.9700 . ?
C1 H1B 0.9700 . ?
C23 H23 0.9300 . ?
C23 C24 1.378(6) . ?
C23 C22 1.395(6) . ?
C15 H15 0.9300 . ?
C25 H25 0.9300 . ?
C25 C24 1.368(6) . ?
C24 H24 0.9300 . ?
C31 H31 0.9300 . ?
C31 C30 1.365(7) . ?
C28 H28 0.9300 . ?
C28 C29 1.385(7) . ?
C29 H29 0.9300 . ?
C29 C30 1.381(6) . ?
C22 H22 0.9300 . ?
C30 C33 1.513(7) . ?
C33 H33A 0.9600 . ?
C33 H33B 0.9600 . ?
C33 H33C 0.9600 . ?

loop_
_geom_torsion_atom_site_label_1
_geom_torsion_atom_site_label_2
_geom_torsion_atom_site_label_3
_geom_torsion_atom_site_label_4
_geom_torsion
_geom_torsion_site_symmetry_1
_geom_torsion_site_symmetry_2
_geom_torsion_site_symmetry_3
_geom_torsion_site_symmetry_4
_geom_torsion_publ_flag
S1 N1 C6 C5 126.8(3) . . . . ?
S1 N1 C6 C19 -110.1(3) . . . . ?
S1 N1 C1 C2 -76.1(4) . . . . ?
S1 C27 C32 C31 177.8(3) . . . . ?
S1 C27 C28 C29 -177.7(3) . . . . ?
N1 S1 C27 C32 -110.6(3) . . . . ?
N1 S1 C27 C28 69.1(4) . . . . ?
O2 S1 N1 C6 23.7(4) . . . . ?
O2 S1 N1 C1 -166.2(3) . . . . ?
O2 S1 C27 C32 134.3(3) . . . . ?
O2 S1 C27 C28 -45.9(4) . . . . ?
O1 S1 N1 C6 153.5(3) . . . . ?
O1 S1 N1 C1 -36.4(4) . . . . ?
O1 S1 C27 C32 4.2(4) . . . . ?
O1 S1 C27 C28 -176.0(3) . . . . ?
N2 C8 C9 C10 -179.2(4) . . . . ?
C27 S1 N1 C6 -91.9(3) . . . . ?
C27 S1 N1 C1 78.2(3) . . . . ?
C27 C32 C31 C30 0.4(7) . . . . ?
C27 C28 C29 C30 -0.6(7) . . . . ?
C18 C13 C14 C15 -0.1(6) . . . . ?
C3 C2 C1 N1 -40.3(5) . . . . ?
C3 C7 C8 N2 0.9(4) . . . . ?
C3 C7 C8 C9 -178.8(4) . . . . ?
C3 C7 C12 C11 178.3(4) . . . . ?
C5 C13 C14 C15 179.5(4) . . . . ?
C10 C11 C12 C7 0.3(6) . . . . ?
C19 C20 C21 C26 66.4(5) . . . . ?
C19 C20 C21 C22 -113.0(4) . . . . ?
C20 C19 C6 N1 54.9(4) . . . . ?
C20 C19 C6 C5 -179.6(3) . . . . ?
C20 C21 C22 C23 -179.5(4) . . . . ?
C2 C3 C7 C8 179.6(3) . . . . ?
C2 C3 C7 C12 0.2(7) . . . . ?
C2 C3 C4 N2 -179.5(4) . . . . ?
C2 C3 C4 C5 -3.0(7) . . . . ?
C7 C3 C2 C1 163.8(4) . . . . ?
C7 C3 C4 N2 2.0(5) . . . . ?
C7 C3 C4 C5 178.5(4) . . . . ?
C7 C8 C9 C10 0.5(6) . . . . ?
C13 C18 C17 C16 0.4(7) . . . . ?
C13 C5 C6 N1 -163.6(3) . . . . ?
C13 C5 C6 C19 73.4(4) . . . . ?
C13 C5 C4 N2 -1.5(5) . . . . ?
C13 C5 C4 C3 -177.6(4) . . . . ?
C13 C14 C15 C16 -0.2(7) . . . . ?
C8 N2 C4 C3 -1.5(4) . . . . ?
C8 N2 C4 C5 -178.3(3) . . . . ?
C8 C7 C12 C11 -1.0(6) . . . . ?
C26 C21 C22 C23 1.1(6) . . . . ?
C26 C25 C24 C23 0.2(7) . . . . ?
C32 C27 C28 C29 2.0(6) . . . . ?
C32 C31 C30 C29 1.0(7) . . . . ?
C32 C31 C30 C33 -179.0(4) . . . . ?
C21 C26 C25 C24 -0.3(7) . . . . ?
C17 C18 C13 C5 -179.6(4) . . . . ?
C17 C18 C13 C14 0.0(6) . . . . ?
C17 C16 C15 C14 0.7(7) . . . . ?
C11 C10 C9 C8 -1.3(6) . . . . ?
C6 N1 C1 C2 94.3(4) . . . . ?
C6 C5 C13 C18 53.5(5) . . . . ?
C6 C5 C13 C14 -126.2(4) . . . . ?
C6 C5 C4 N2 -127.2(4) . . . . ?
C6 C5 C4 C3 56.7(5) . . . . ?
C6 C19 C20 C21 -170.8(3) . . . . ?
C12 C7 C8 N2 -179.6(4) . . . . ?
C12 C7 C8 C9 0.7(6) . . . . ?
C9 C10 C11 C12 0.9(7) . . . . ?
C1 N1 C6 C5 -43.4(5) . . . . ?
C1 N1 C6 C19 79.7(4) . . . . ?
C15 C16 C17 C18 -0.8(7) . . . . ?
C25 C26 C21 C20 -179.8(4) . . . . ?
C25 C26 C21 C22 -0.4(6) . . . . ?
C24 C23 C22 C21 -1.2(6) . . . . ?
C28 C27 C32 C31 -1.9(6) . . . . ?
C28 C29 C30 C31 -0.9(7) . . . . ?
C28 C29 C30 C33 179.1(4) . . . . ?
C4 N2 C8 C7 0.3(4) . . . . ?
C4 N2 C8 C9 -180.0(4) . . . . ?
C4 C3 C2 C1 -14.5(6) . . . . ?
C4 C3 C7 C8 -1.9(5) . . . . ?
C4 C3 C7 C12 178.8(4) . . . . ?
C4 C5 C13 C18 -74.0(5) . . . . ?
C4 C5 C13 C14 106.3(4) . . . . ?
C4 C5 C6 N1 -36.2(5) . . . . ?
C4 C5 C6 C19 -159.2(3) . . . . ?
C22 C23 C24 C25 0.5(6) . . . . ?
